data_4309010
loop_
_publ_author_name
'Marina A. Zhuravleva'
'Daniel Bilc'
'Robert J. Pcionek'
'S. D. Mahanti'
'Mercouri G. Kanatzidis'

_publ_section_title
;
Tb4FeGe8 Grown in Liquid Gallium: Trans-Cis Chains from the Distortion
of a Planar Ge Square Net
;
_journal_name_full 'Inorganic Chemistry'
_journal_page_first 2177
_journal_page_last 2188
_journal_paper_doi 10.1021/ic0487878
_journal_volume 44
_journal_year 2005
_chemical_formula_sum 'Fe Ge8 Tb4'
_chemical_formula_weight 1272.25
_chemical_name_systematic
; 
 ? 
;
_space_group_IT_number 14
_symmetry_cell_setting monoclinic
_symmetry_space_group_name_Hall '-P 2yn'
_symmetry_space_group_name_H-M 'P 1 21/n 1'
_atom_sites_solution_hydrogens geom
_atom_sites_solution_primary direct
_atom_sites_solution_secondary difmap
_audit_creation_method SHELXL-97
_cell_angle_alpha 90.00
_cell_angle_beta 91.724(4)
_cell_angle_gamma 90.00
_cell_formula_units_Z 4
_cell_length_a 5.7315(11)
_cell_length_b 15.842(3)
_cell_length_c 11.438(2)
_cell_measurement_temperature 298(2)
_cell_volume 1038.1(3)
_computing_structure_refinement 'SHELXL-97 (Sheldrick, 1997)'
_computing_structure_solution 'SHELXS-97 (Sheldrick, 1990)'
_diffrn_ambient_temperature 298(2)
_diffrn_measured_fraction_theta_full 0.874
_diffrn_measured_fraction_theta_max 0.874
_diffrn_radiation_monochromator graphite
_diffrn_radiation_source 'fine-focus sealed tube'
_diffrn_radiation_type MoK\a
_diffrn_radiation_wavelength 0.71073
_diffrn_reflns_av_R_equivalents 0.0448
_diffrn_reflns_av_sigmaI/netI 0.0600
_diffrn_reflns_limit_h_max 7
_diffrn_reflns_limit_h_min -8
_diffrn_reflns_limit_k_max 23
_diffrn_reflns_limit_k_min -17
_diffrn_reflns_limit_l_max 17
_diffrn_reflns_limit_l_min -17
_diffrn_reflns_number 5694
_diffrn_reflns_theta_full 32.79
_diffrn_reflns_theta_max 32.79
_diffrn_reflns_theta_min 6.29
_exptl_absorpt_coefficient_mu 50.913
_exptl_crystal_density_diffrn 8.141
_exptl_crystal_density_method 'not measured'
_exptl_crystal_F_000 2168
_refine_diff_density_max 5.424
_refine_diff_density_min -6.753
_refine_diff_density_rms 1.156
_refine_ls_extinction_coef 0.00051(6)
_refine_ls_extinction_expression Fc^*^=kFc[1+0.001xFc^2^\l^3^/sin(2\q)]^-1/4^
_refine_ls_extinction_method SHELXL
_refine_ls_goodness_of_fit_ref 0.851
_refine_ls_hydrogen_treatment mixed
_refine_ls_matrix_type full
_refine_ls_number_parameters 118
_refine_ls_number_reflns 3367
_refine_ls_number_restraints 0
_refine_ls_restrained_S_all 0.851
_refine_ls_R_factor_all 0.1457
_refine_ls_R_factor_gt 0.0643
_refine_ls_shift/su_max 0.591
_refine_ls_shift/su_mean 0.075
_refine_ls_structure_factor_coef Fsqd
_refine_ls_weighting_details 'calc w=1/[\s^2^(Fo^2^)+(0.1020P)^2^+0.0000P] where P=(Fo^2^+2Fc^2^)/3'
_refine_ls_weighting_scheme calc
_refine_ls_wR_factor_gt 0.1735
_refine_ls_wR_factor_ref 0.2160
_reflns_number_gt 1105
_reflns_number_total 3367
_reflns_threshold_expression >2sigma(I)
_cod_data_source_file ic0487878si20040831_034740.cif
_cod_data_source_block 2abc
_cod_original_cell_volume 1038.1(4)
_cod_database_code 4309010

loop_
_symmetry_equiv_pos_as_xyz
'x, y, z'
'-x+1/2, y+1/2, -z+1/2'
'-x, -y, -z'
'x-1/2, -y-1/2, z-1/2'

loop_
_atom_site_label
_atom_site_type_symbol
_atom_site_fract_x
_atom_site_fract_y
_atom_site_fract_z
_atom_site_U_iso_or_equiv
_atom_site_adp_type
_atom_site_occupancy
_atom_site_symmetry_multiplicity
_atom_site_calc_flag
_atom_site_refinement_flags
_atom_site_disorder_assembly
_atom_site_disorder_group
Tb1 Tb 0.8756(5) 0.10289(7) 0.18843(16) 0.0051(3) Uani 1 1 d . . .
Tb2 Tb 0.3744(4) 0.10114(11) 0.43424(12) 0.0052(4) Uani 1 1 d . . .
Tb3 Tb 0.3757(4) 0.10249(11) -0.05905(12) 0.0056(4) Uani 1 1 d . . .
Tb4 Tb 0.1250(4) -0.10693(7) 0.31397(16) 0.0059(3) Uani 1 1 d . . .
Ge1 Ge 0.3746(10) 0.04636(15) 0.1881(4) 0.0059(4) Uani 1 1 d . . .
Ge2 Ge 0.6497(6) 0.2534(3) 0.0548(3) 0.0118(7) Uani 1 1 d . . .
Ge3 Ge 0.6260(11) -0.05723(17) 0.3134(4) 0.0082(5) Uani 1 1 d . . .
Ge4 Ge 0.8743(10) 0.0507(3) 0.4356(3) 0.0094(8) Uani 1 1 d . . .
Ge5 Ge 0.0946(6) 0.2487(3) 0.0532(2) 0.0104(7) Uani 1 1 d . . .
Ge6 Ge 0.8758(10) 0.0543(3) -0.0615(3) 0.0079(8) Uani 1 1 d . . .
Ge7 Ge 0.1082(7) 0.2541(2) 0.3221(3) 0.0132(6) Uani 1 1 d . . .
Ge8 Ge 0.6492(7) 0.2498(2) 0.3246(3) 0.0160(7) Uani 1 1 d . . .
Fe1 Fe 0.3753(10) 0.19766(18) 0.1872(5) 0.0018(6) Uiso 0.80 1 d P . .
Fe2 Fe 0.873(3) 0.1971(10) 0.4392(15) 0.006(3) Uiso 0.20 1 d P . .

loop_
_atom_site_aniso_label
_atom_site_aniso_U_11
_atom_site_aniso_U_22
_atom_site_aniso_U_33
_atom_site_aniso_U_23
_atom_site_aniso_U_13
_atom_site_aniso_U_12
Tb1 0.0059(5) 0.0072(6) 0.0022(4) -0.0002(8) -0.0003(3) 0.0004(11)
Tb2 0.0065(7) 0.0066(9) 0.0024(7) -0.0001(6) -0.0003(5) 0.0001(10)
Tb3 0.0061(7) 0.0080(10) 0.0025(6) -0.0002(6) -0.0001(5) -0.0006(9)
Tb4 0.0061(5) 0.0079(6) 0.0036(4) 0.0010(7) 0.0002(3) -0.0001(10)
Ge1 0.0058(9) 0.0086(12) 0.0031(8) 0.0000(16) -0.0009(7) 0.001(2)
Ge2 0.0044(13) 0.0144(18) 0.0166(13) 0.0001(15) 0.0010(9) 0.0010(17)
Ge3 0.0075(10) 0.0130(13) 0.0041(9) -0.0004(18) -0.0010(7) -0.001(3)
Ge4 0.0054(15) 0.019(2) 0.0036(15) -0.0002(14) -0.0017(11) 0.000(2)
Ge5 0.0055(14) 0.0120(17) 0.0138(12) -0.0016(14) 0.0004(9) -0.0017(16)
Ge6 0.0069(15) 0.015(2) 0.0018(15) -0.0009(14) 0.0005(11) -0.002(2)
Ge7 0.0180(13) 0.0087(12) 0.0123(12) -0.0015(16) -0.0070(10) 0.0011(19)
Ge8 0.0244(17) 0.0130(14) 0.0113(13) -0.0041(14) 0.0129(11) -0.0037(18)

loop_
_atom_type_symbol
_atom_type_description
_atom_type_scat_dispersion_real
_atom_type_scat_dispersion_imag
_atom_type_scat_source
Fe Fe 0.3463 0.8444 'International Tables Vol C Tables 4.2.6.8 and 6.1.1.4'
Ge Ge 0.1547 1.8001 'International Tables Vol C Tables 4.2.6.8 and 6.1.1.4'
Tb Tb -0.1723 4.1537 'International Tables Vol C Tables 4.2.6.8 and 6.1.1.4'

loop_
_geom_angle_atom_site_label_1
_geom_angle_atom_site_label_2
_geom_angle_atom_site_label_3
_geom_angle
_geom_angle_site_symmetry_1
_geom_angle_site_symmetry_3
_geom_angle_publ_flag
Ge4 Tb1 Ge6 148.62(8) . . ?
Ge4 Tb1 Ge1 86.98(14) . 1_655 ?
Ge6 Tb1 Ge1 83.85(15) . 1_655 ?
Ge4 Tb1 Ge1 83.56(14) . . ?
Ge6 Tb1 Ge1 87.10(15) . . ?
Ge1 Tb1 Ge1 145.29(10) 1_655 . ?
Ge4 Tb1 Ge5 135.06(13) . 1_655 ?
Ge6 Tb1 Ge5 72.36(12) . 1_655 ?
Ge1 Tb1 Ge5 79.60(12) 1_655 1_655 ?
Ge1 Tb1 Ge5 128.93(12) . 1_655 ?
Ge4 Tb1 Ge2 132.63(13) . . ?
Ge6 Tb1 Ge2 74.68(12) . . ?
Ge1 Tb1 Ge2 127.92(12) 1_655 . ?
Ge1 Tb1 Ge2 81.00(11) . . ?
Ge5 Tb1 Ge2 48.90(9) 1_655 . ?
Ge4 Tb1 Ge8 73.50(11) . . ?
Ge6 Tb1 Ge8 133.74(14) . . ?
Ge1 Tb1 Ge8 129.61(12) 1_655 . ?
Ge1 Tb1 Ge8 79.09(11) . . ?
Ge5 Tb1 Ge8 82.66(7) 1_655 . ?
Ge2 Tb1 Ge8 59.71(9) . . ?
Ge4 Tb1 Ge7 76.03(11) . 1_655 ?
Ge6 Tb1 Ge7 131.33(14) . 1_655 ?
Ge1 Tb1 Ge7 80.58(12) 1_655 1_655 ?
Ge1 Tb1 Ge7 128.56(13) . 1_655 ?
Ge5 Tb1 Ge7 59.60(8) 1_655 1_655 ?
Ge2 Tb1 Ge7 79.44(7) . 1_655 ?
Ge8 Tb1 Ge7 50.04(9) . 1_655 ?
Ge4 Tb1 Fe2 43.8(3) . . ?
Ge6 Tb1 Fe2 167.6(3) . . ?
Ge1 Tb1 Fe2 99.7(3) 1_655 . ?
Ge1 Tb1 Fe2 96.2(3) . . ?
Ge5 Tb1 Fe2 96.5(3) 1_655 . ?
Ge2 Tb1 Fe2 94.0(3) . . ?
Ge8 Tb1 Fe2 36.5(3) . . ?
Ge7 Tb1 Fe2 39.1(3) 1_655 . ?
Ge4 Tb1 Fe1 99.34(16) . 1_655 ?
Ge6 Tb1 Fe1 95.18(17) . 1_655 ?
Ge1 Tb1 Fe1 45.05(10) 1_655 1_655 ?
Ge1 Tb1 Fe1 169.66(10) . 1_655 ?
Ge5 Tb1 Fe1 43.34(11) 1_655 1_655 ?
Ge2 Tb1 Fe1 89.86(11) . 1_655 ?
Ge8 Tb1 Fe1 92.16(12) . 1_655 ?
Ge7 Tb1 Fe1 43.96(12) 1_655 1_655 ?
Fe2 Tb1 Fe1 79.5(3) . 1_655 ?
Ge4 Tb1 Ge6 103.20(13) . 3_755 ?
Ge6 Tb1 Ge6 49.72(15) . 3_755 ?
Ge1 Tb1 Ge6 48.40(13) 1_655 3_755 ?
Ge1 Tb1 Ge6 101.74(12) . 3_755 ?
Ge5 Tb1 Ge6 99.26(11) 1_655 3_755 ?
Ge2 Tb1 Ge6 123.70(10) . 3_755 ?
Ge8 Tb1 Ge6 176.54(9) . 3_755 ?
Ge7 Tb1 Ge6 128.58(12) 1_655 3_755 ?
Fe2 Tb1 Ge6 140.1(3) . 3_755 ?
Fe1 Tb1 Ge6 87.33(13) 1_655 3_755 ?
Ge4 Tb1 Fe1 96.13(16) . . ?
Ge6 Tb1 Fe1 98.19(16) . . ?
Ge1 Tb1 Fe1 169.74(11) 1_655 . ?
Ge1 Tb1 Fe1 44.96(10) . . ?
Ge5 Tb1 Fe1 91.40(12) 1_655 . ?
Ge2 Tb1 Fe1 44.19(12) . . ?
Ge8 Tb1 Fe1 43.22(11) . . ?
Ge7 Tb1 Fe1 90.66(11) 1_655 . ?
Fe2 Tb1 Fe1 76.2(3) . . ?
Fe1 Tb1 Fe1 124.70(10) 1_655 . ?
Ge6 Tb1 Fe1 139.23(12) 3_755 . ?
Ge1 Tb2 Ge3 149.31(10) . 3_656 ?
Ge1 Tb2 Ge4 84.14(14) . . ?
Ge3 Tb2 Ge4 87.75(16) 3_656 . ?
Ge1 Tb2 Ge4 87.37(14) . 1_455 ?
Ge3 Tb2 Ge4 84.43(15) 3_656 1_455 ?
Ge4 Tb2 Ge4 148.81(18) . 1_455 ?
Ge1 Tb2 Ge2 132.76(12) . 4_566 ?
Ge3 Tb2 Ge2 73.73(11) 3_656 4_566 ?
Ge4 Tb2 Ge2 129.16(13) . 4_566 ?
Ge4 Tb2 Ge2 77.11(13) 1_455 4_566 ?
Ge1 Tb2 Ge5 130.90(13) . 4_666 ?
Ge3 Tb2 Ge5 75.97(10) 3_656 4_666 ?
Ge4 Tb2 Ge5 79.55(12) . 4_666 ?
Ge4 Tb2 Ge5 127.07(13) 1_455 4_666 ?
Ge2 Tb2 Ge5 50.37(9) 4_566 4_666 ?
Ge1 Tb2 Ge8 79.83(10) . . ?
Ge3 Tb2 Ge8 125.68(13) 3_656 . ?
Ge4 Tb2 Ge8 72.95(12) . . ?
Ge4 Tb2 Ge8 134.71(14) 1_455 . ?
Ge2 Tb2 Ge8 80.42(12) 4_566 . ?
Ge5 Tb2 Ge8 51.14(8) 4_666 . ?
Ge1 Tb2 Ge7 81.38(10) . . ?
Ge3 Tb2 Ge7 124.56(14) 3_656 . ?
Ge4 Tb2 Ge7 132.09(14) . . ?
Ge4 Tb2 Ge7 75.62(13) 1_455 . ?
Ge2 Tb2 Ge7 51.69(8) 4_566 . ?
Ge5 Tb2 Ge7 76.38(11) 4_666 . ?
Ge8 Tb2 Ge7 59.64(9) . . ?
Ge1 Tb2 Ge4 103.71(11) . 3_656 ?
Ge3 Tb2 Ge4 49.90(13) 3_656 3_656 ?
Ge4 Tb2 Ge4 103.83(13) . 3_656 ?
Ge4 Tb2 Ge4 49.49(15) 1_455 3_656 ?
Ge2 Tb2 Ge4 99.26(12) 4_566 3_656 ?
Ge5 Tb2 Ge4 125.07(9) 4_666 3_656 ?
Ge8 Tb2 Ge4 175.09(10) . 3_656 ?
Ge7 Tb2 Ge4 123.93(12) . 3_656 ?
Ge1 Tb2 Fe1 45.55(9) . . ?
Ge3 Tb2 Fe1 165.14(11) 3_656 . ?
Ge4 Tb2 Fe1 96.06(14) . . ?
Ge4 Tb2 Fe1 99.19(14) 1_455 . ?
Ge2 Tb2 Fe1 92.92(12) 4_566 . ?
Ge5 Tb2 Fe1 90.56(11) 4_666 . ?
Ge8 Tb2 Fe1 43.33(11) . . ?
Ge7 Tb2 Fe1 44.13(12) . . ?
Ge4 Tb2 Fe1 141.47(12) 3_656 . ?
Ge1 Tb2 Ge3 49.34(13) . . ?
Ge3 Tb2 Ge3 104.33(12) 3_656 . ?
Ge4 Tb2 Ge3 49.47(15) . . ?
Ge4 Tb2 Ge3 103.67(14) 1_455 . ?
Ge2 Tb2 Ge3 177.88(10) 4_566 . ?
Ge5 Tb2 Ge3 128.58(12) 4_666 . ?
Ge8 Tb2 Ge3 100.22(11) . . ?
Ge7 Tb2 Ge3 130.36(10) . . ?
Ge4 Tb2 Ge3 79.93(10) 3_656 . ?
Fe1 Tb2 Ge3 88.90(11) . . ?
Ge1 Tb2 Fe2 97.4(3) . . ?
Ge3 Tb2 Fe2 96.9(3) 3_656 . ?
Ge4 Tb2 Fe2 43.6(3) . . ?
Ge4 Tb2 Fe2 167.5(3) 1_455 . ?
Ge2 Tb2 Fe2 91.3(3) 4_566 . ?
Ge5 Tb2 Fe2 42.3(3) 4_666 . ?
Ge8 Tb2 Fe2 36.4(3) . . ?
Ge7 Tb2 Fe2 93.6(3) . . ?
Ge4 Tb2 Fe2 138.9(3) 3_656 . ?
Fe1 Tb2 Fe2 76.5(3) . . ?
Ge3 Tb2 Fe2 88.1(3) . . ?
Ge1 Tb3 Ge6 84.37(14) . 1_455 ?
Ge1 Tb3 Ge6 87.80(15) . . ?
Ge6 Tb3 Ge6 150.15(18) 1_455 . ?
Ge1 Tb3 Ge8 130.55(13) . 4_565 ?
Ge6 Tb3 Ge8 77.85(13) 1_455 4_565 ?
Ge6 Tb3 Ge8 127.41(14) . 4_565 ?
Ge1 Tb3 Ge7 132.62(13) . 4_665 ?
Ge6 Tb3 Ge7 129.56(14) 1_455 4_665 ?
Ge6 Tb3 Ge7 75.33(12) . 4_665 ?
Ge8 Tb3 Ge7 52.48(9) 4_565 4_665 ?
Ge1 Tb3 Ge3 148.69(10) . 3_655 ?
Ge6 Tb3 Ge3 87.38(15) 1_455 3_655 ?
Ge6 Tb3 Ge3 84.50(14) . 3_655 ?
Ge8 Tb3 Ge3 76.41(10) 4_565 3_655 ?
Ge7 Tb3 Ge3 74.23(10) 4_665 3_655 ?
Ge1 Tb3 Ge5 79.30(11) . . ?
Ge6 Tb3 Ge5 71.59(12) 1_455 . ?
Ge6 Tb3 Ge5 134.89(13) . . ?
Ge8 Tb3 Ge5 51.35(8) 4_565 . ?
Ge7 Tb3 Ge5 82.25(11) 4_665 . ?
Ge3 Tb3 Ge5 126.20(13) 3_655 . ?
Ge1 Tb3 Ge2 81.22(11) . . ?
Ge6 Tb3 Ge2 132.44(13) 1_455 . ?
Ge6 Tb3 Ge2 74.16(12) . . ?
Ge8 Tb3 Ge2 77.95(11) 4_565 . ?
Ge7 Tb3 Ge2 51.75(8) 4_665 . ?
Ge3 Tb3 Ge2 125.10(13) 3_655 . ?
Ge5 Tb3 Ge2 61.28(10) . . ?
Ge1 Tb3 Ge1 103.67(11) . 3_655 ?
Ge6 Tb3 Ge1 104.81(14) 1_455 3_655 ?
Ge6 Tb3 Ge1 49.46(14) . 3_655 ?
Ge8 Tb3 Ge1 125.35(10) 4_565 3_655 ?
Ge7 Tb3 Ge1 98.13(11) 4_665 3_655 ?
Ge3 Tb3 Ge1 49.75(13) 3_655 3_655 ?
Ge5 Tb3 Ge1 175.23(10) . 3_655 ?
Ge2 Tb3 Ge1 122.59(12) . 3_655 ?
Ge1 Tb3 Fe2 107.8(3) . 4_565 ?
Ge6 Tb3 Fe2 104.6(4) 1_455 4_565 ?
Ge6 Tb3 Fe2 105.2(4) . 4_565 ?
Ge8 Tb3 Fe2 37.6(3) 4_565 4_565 ?
Ge7 Tb3 Fe2 40.3(4) 4_665 4_565 ?
Ge3 Tb3 Fe2 103.5(3) 3_655 4_565 ?
Ge5 Tb3 Fe2 42.1(4) . 4_565 ?
Ge2 Tb3 Fe2 40.5(3) . 4_565 ?
Ge1 Tb3 Fe2 138.4(4) 3_655 4_565 ?
Ge1 Tb3 Fe1 45.62(9) . . ?
Ge6 Tb3 Fe1 95.94(15) 1_455 . ?
Ge6 Tb3 Fe1 98.97(14) . . ?
Ge8 Tb3 Fe1 90.64(10) 4_565 . ?
Ge7 Tb3 Fe1 93.12(11) 4_665 . ?
Ge3 Tb3 Fe1 165.68(10) 3_655 . ?
Ge5 Tb3 Fe1 43.35(11) . . ?
Ge2 Tb3 Fe1 44.34(12) . . ?
Ge1 Tb3 Fe1 141.17(13) 3_655 . ?
Fe2 Tb3 Fe1 62.2(3) 4_565 . ?
Ge1 Tb3 Ge6 48.93(13) . 3_655 ?
Ge6 Tb3 Ge6 50.00(15) 1_455 3_655 ?
Ge6 Tb3 Ge6 104.59(13) . 3_655 ?
Ge8 Tb3 Ge6 127.38(12) 4_565 3_655 ?
Ge7 Tb3 Ge6 178.35(9) 4_665 3_655 ?
Ge3 Tb3 Ge6 104.12(11) 3_655 3_655 ?
Ge5 Tb3 Ge6 98.86(11) . 3_655 ?
Ge2 Tb3 Ge6 129.86(9) . 3_655 ?
Ge1 Tb3 Ge6 80.67(9) 3_655 3_655 ?
Fe2 Tb3 Ge6 140.9(4) 4_565 3_655 ?
Fe1 Tb3 Ge6 88.52(11) . 3_655 ?
Ge3 Tb4 Ge3 149.27(11) 1_455 . ?
Ge3 Tb4 Ge4 84.06(15) 1_455 3_656 ?
Ge3 Tb4 Ge4 87.12(15) . 3_656 ?
Ge3 Tb4 Ge6 87.18(15) 1_455 3_655 ?
Ge3 Tb4 Ge6 84.17(14) . 3_655 ?
Ge4 Tb4 Ge6 146.61(8) 3_656 3_655 ?
Ge3 Tb4 Fe1 105.37(15) 1_455 2_545 ?
Ge3 Tb4 Fe1 105.36(15) . 2_545 ?
Ge4 Tb4 Fe1 107.53(14) 3_656 2_545 ?
Ge6 Tb4 Fe1 105.86(14) 3_655 2_545 ?
Ge3 Tb4 Ge7 132.27(12) 1_455 2_545 ?
Ge3 Tb4 Ge7 72.47(11) . 2_545 ?
Ge4 Tb4 Ge7 134.33(14) 3_656 2_545 ?
Ge6 Tb4 Ge7 72.75(11) 3_655 2_545 ?
Fe1 Tb4 Ge7 45.01(13) 2_545 2_545 ?
Ge3 Tb4 Ge2 71.89(11) 1_455 2_545 ?
Ge3 Tb4 Ge2 133.47(12) . 2_545 ?
Ge4 Tb4 Ge2 74.81(12) 3_656 2_545 ?
Ge6 Tb4 Ge2 132.18(13) 3_655 2_545 ?
Fe1 Tb4 Ge2 45.08(14) 2_545 2_545 ?
Ge7 Tb4 Ge2 90.08(8) 2_545 2_545 ?
Ge3 Tb4 Ge5 132.05(12) 1_455 2_545 ?
Ge3 Tb4 Ge5 73.48(11) . 2_545 ?
Ge4 Tb4 Ge5 76.69(12) 3_656 2_545 ?
Ge6 Tb4 Ge5 130.48(14) 3_655 2_545 ?
Fe1 Tb4 Ge5 43.79(13) 2_545 2_545 ?
Ge7 Tb4 Ge5 58.63(9) 2_545 2_545 ?
Ge2 Tb4 Ge5 60.84(9) 2_545 2_545 ?
Ge3 Tb4 Ge8 74.02(12) 1_455 2_545 ?
Ge3 Tb4 Ge8 130.85(13) . 2_545 ?
Ge4 Tb4 Ge8 132.75(14) 3_656 2_545 ?
Ge6 Tb4 Ge8 74.39(11) 3_655 2_545 ?
Fe1 Tb4 Ge8 43.89(12) 2_545 2_545 ?
Ge7 Tb4 Ge8 59.14(8) 2_545 2_545 ?
Ge2 Tb4 Ge8 58.81(9) 2_545 2_545 ?
Ge5 Tb4 Ge8 87.67(8) 2_545 2_545 ?
Ge3 Tb4 Fe2 95.7(4) 1_455 3_656 ?
Ge3 Tb4 Fe2 98.2(3) . 3_656 ?
Ge4 Tb4 Fe2 44.1(3) 3_656 3_656 ?
Ge6 Tb4 Fe2 169.3(3) 3_655 3_656 ?
Fe1 Tb4 Fe2 63.4(3) 2_545 3_656 ?
Ge7 Tb4 Fe2 97.9(3) 2_545 3_656 ?
Ge2 Tb4 Fe2 40.6(3) 2_545 3_656 ?
Ge5 Tb4 Fe2 41.9(3) 2_545 3_656 ?
Ge8 Tb4 Fe2 96.4(3) 2_545 3_656 ?
Ge3 Tb4 Ge1 104.06(13) 1_455 . ?
Ge3 Tb4 Ge1 49.54(13) . . ?
Ge4 Tb4 Ge1 102.56(13) 3_656 . ?
Ge6 Tb4 Ge1 48.84(14) 3_655 . ?
Fe1 Tb4 Ge1 139.54(16) 2_545 . ?
Ge7 Tb4 Ge1 94.54(10) 2_545 . ?
Ge2 Tb4 Ge1 175.26(12) 2_545 . ?
Ge5 Tb4 Ge1 122.74(12) 2_545 . ?
Ge8 Tb4 Ge1 122.98(10) 2_545 . ?
Fe2 Tb4 Ge1 139.3(3) 3_656 . ?
Ge3 Tb4 Ge4 49.60(13) 1_455 1_455 ?
Ge3 Tb4 Ge4 103.82(12) . 1_455 ?
Ge4 Tb4 Ge4 49.02(15) 3_656 1_455 ?
Ge6 Tb4 Ge4 102.27(12) 3_655 1_455 ?
Fe1 Tb4 Ge4 141.03(16) 2_545 1_455 ?
Ge7 Tb4 Ge4 173.88(11) 2_545 1_455 ?
Ge2 Tb4 Ge4 95.95(12) 2_545 1_455 ?
Ge5 Tb4 Ge4 125.53(10) 2_545 1_455 ?
Ge8 Tb4 Ge4 123.54(12) 2_545 1_455 ?
Fe2 Tb4 Ge4 87.4(3) 3_656 1_455 ?
Ge1 Tb4 Ge4 79.42(7) . 1_455 ?
Fe1 Ge1 Ge6 128.4(3) . 3_655 ?
Fe1 Ge1 Ge3 129.4(3) . . ?
Ge6 Ge1 Ge3 102.20(14) 3_655 . ?
Fe1 Ge1 Tb2 73.11(17) . . ?
Ge6 Ge1 Tb2 135.0(3) 3_655 . ?
Ge3 Ge1 Tb2 70.95(14) . . ?
Fe1 Ge1 Tb3 72.29(17) . . ?
Ge6 Ge1 Tb3 70.44(14) 3_655 . ?
Ge3 Ge1 Tb3 134.5(3) . . ?
Tb2 Ge1 Tb3 145.40(9) . . ?
Fe1 Ge1 Tb1 72.72(18) . 1_455 ?
Ge6 Ge1 Tb1 70.7(2) 3_655 1_455 ?
Ge3 Ge1 Tb1 134.8(3) . 1_455 ?
Tb2 Ge1 Tb1 83.27(14) . 1_455 ?
Tb3 Ge1 Tb1 86.62(14) . 1_455 ?
Fe1 Ge1 Tb1 72.57(19) . . ?
Ge6 Ge1 Tb1 134.8(3) 3_655 . ?
Ge3 Ge1 Tb1 70.9(2) . . ?
Tb2 Ge1 Tb1 86.49(14) . . ?
Tb3 Ge1 Tb1 83.25(14) . . ?
Tb1 Ge1 Tb1 145.29(10) 1_455 . ?
Fe1 Ge1 Tb3 138.2(3) . 3_655 ?
Ge6 Ge1 Tb3 61.59(16) 3_655 3_655 ?
Ge3 Ge1 Tb3 62.07(13) . 3_655 ?
Tb2 Ge1 Tb3 132.98(15) . 3_655 ?
Tb3 Ge1 Tb3 76.33(11) . 3_655 ?
Tb1 Ge1 Tb3 132.20(15) 1_455 3_655 ?
Tb1 Ge1 Tb3 77.07(13) . 3_655 ?
Fe1 Ge1 Tb4 139.9(3) . . ?
Ge6 Ge1 Tb4 61.94(14) 3_655 . ?
Ge3 Ge1 Tb4 61.07(16) . . ?
Tb2 Ge1 Tb4 77.26(11) . . ?
Tb3 Ge1 Tb4 132.38(15) . . ?
Tb1 Ge1 Tb4 77.62(13) 1_455 . ?
Tb1 Ge1 Tb4 131.94(14) . . ?
Tb3 Ge1 Tb4 81.81(6) 3_655 . ?
Fe2 Ge2 Fe1 92.1(6) 4_565 . ?
Fe2 Ge2 Ge5 135.7(5) 4_565 1_655 ?
Fe1 Ge2 Ge5 132.23(19) . 1_655 ?
Fe2 Ge2 Ge7 50.9(5) 4_565 4_665 ?
Fe1 Ge2 Ge7 125.18(17) . 4_665 ?
Ge5 Ge2 Ge7 92.90(11) 1_655 4_665 ?
Fe2 Ge2 Tb2 76.1(5) 4_565 4_665 ?
Fe1 Ge2 Tb2 151.4(2) . 4_665 ?
Ge5 Ge2 Tb2 64.89(11) 1_655 4_665 ?
Ge7 Ge2 Tb2 66.51(9) 4_665 4_665 ?
Fe2 Ge2 Tb1 149.6(5) 4_565 . ?
Fe1 Ge2 Tb1 71.06(16) . . ?
Ge5 Ge2 Tb1 65.03(11) 1_655 . ?
Ge7 Ge2 Tb1 118.82(14) 4_665 . ?
Tb2 Ge2 Tb1 129.84(14) 4_665 . ?
Fe2 Ge2 Tb3 71.0(4) 4_565 . ?
Fe1 Ge2 Tb3 69.41(15) . . ?
Ge5 Ge2 Tb3 117.70(13) 1_655 . ?
Ge7 Ge2 Tb3 61.41(9) 4_665 . ?
Tb2 Ge2 Tb3 127.91(11) 4_665 . ?
Tb1 Ge2 Tb3 79.27(13) . . ?
Fe2 Ge2 Tb4 70.6(5) 4_565 2 ?
Fe1 Ge2 Tb4 66.79(13) . 2 ?
Ge5 Ge2 Tb4 122.83(13) 1_655 2 ?
Ge7 Ge2 Tb4 118.64(12) 4_665 2 ?
Tb2 Ge2 Tb4 84.62(14) 4_665 2 ?
Tb1 Ge2 Tb4 121.17(10) . 2 ?
Tb3 Ge2 Tb4 119.19(13) . 2 ?
Ge1 Ge3 Ge4 99.63(14) . . ?
Ge1 Ge3 Tb4 133.6(3) . 1_655 ?
Ge4 Ge3 Tb4 70.2(2) . 1_655 ?
Ge1 Ge3 Tb2 132.1(3) . 3_656 ?
Ge4 Ge3 Tb2 69.42(14) . 3_656 ?
Tb4 Ge3 Tb2 87.98(16) 1_655 3_656 ?
Ge1 Ge3 Tb4 69.4(2) . . ?
Ge4 Ge3 Tb4 133.2(3) . . ?
Tb4 Ge3 Tb4 149.27(11) 1_655 . ?
Tb2 Ge3 Tb4 84.67(16) 3_656 . ?
Ge1 Ge3 Tb3 68.18(14) . 3_655 ?
Ge4 Ge3 Tb3 131.6(3) . 3_655 ?
Tb4 Ge3 Tb3 85.03(15) 1_655 3_655 ?
Tb2 Ge3 Tb3 152.60(10) 3_656 3_655 ?
Tb4 Ge3 Tb3 87.92(15) . 3_655 ?
Ge1 Ge3 Tb2 59.70(13) . . ?
Ge4 Ge3 Tb2 60.24(16) . . ?
Tb4 Ge3 Tb2 130.48(15) 1_655 . ?
Tb2 Ge3 Tb2 75.67(12) 3_656 . ?
Tb4 Ge3 Tb2 76.18(13) . . ?
Tb3 Ge3 Tb2 127.85(15) 3_655 . ?
Ge1 Ge3 Tb1 60.56(15) . . ?
Ge4 Ge3 Tb1 59.01(14) . . ?
Tb4 Ge3 Tb1 76.81(13) 1_655 . ?
Tb2 Ge3 Tb1 128.41(15) 3_656 . ?
Tb4 Ge3 Tb1 129.93(15) . . ?
Tb3 Ge3 Tb1 75.48(11) 3_655 . ?
Tb2 Ge3 Tb1 77.91(6) . . ?
Fe2 Ge4 Ge4 127.8(5) . 3_756 ?
Fe2 Ge4 Ge3 131.6(5) . . ?
Ge4 Ge4 Ge3 100.6(2) 3_756 . ?
Fe2 Ge4 Tb1 74.7(5) . . ?
Ge4 Ge4 Tb1 134.7(3) 3_756 . ?
Ge3 Ge4 Tb1 71.72(14) . . ?
Fe2 Ge4 Tb2 74.2(5) . . ?
Ge4 Ge4 Tb2 133.6(3) 3_756 . ?
Ge3 Ge4 Tb2 70.3(2) . . ?
Tb1 Ge4 Tb2 87.11(14) . . ?
Fe2 Ge4 Tb2 74.7(5) . 1_655 ?
Ge4 Ge4 Tb2 69.5(2) 3_756 1_655 ?
Ge3 Ge4 Tb2 133.2(3) . 1_655 ?
Tb1 Ge4 Tb2 83.64(14) . 1_655 ?
Tb2 Ge4 Tb2 148.81(18) . 1_655 ?
Fe2 Ge4 Tb4 71.7(5) . 3_656 ?
Ge4 Ge4 Tb4 69.90(15) 3_756 3_656 ?
Ge3 Ge4 Tb4 133.8(3) . 3_656 ?
Tb1 Ge4 Tb4 146.40(16) . 3_656 ?
Tb2 Ge4 Tb4 84.19(14) . 3_656 ?
Tb2 Ge4 Tb4 87.23(14) 1_655 3_656 ?
Fe2 Ge4 Tb2 138.1(5) . 3_656 ?
Ge4 Ge4 Tb2 61.00(19) 3_756 3_656 ?
Ge3 Ge4 Tb2 60.68(16) . 3_656 ?
Tb1 Ge4 Tb2 132.38(15) . 3_656 ?
Tb2 Ge4 Tb2 76.17(13) . 3_656 ?
Tb2 Ge4 Tb2 130.51(15) 1_655 3_656 ?
Tb4 Ge4 Tb2 76.47(10) 3_656 3_656 ?
Fe2 Ge4 Tb4 141.7(5) . 1_655 ?
Ge4 Ge4 Tb4 61.08(17) 3_756 1_655 ?
Ge3 Ge4 Tb4 60.16(17) . 1_655 ?
Tb1 Ge4 Tb4 77.81(10) . 1_655 ?
Tb2 Ge4 Tb4 130.45(16) . 1_655 ?
Tb2 Ge4 Tb4 76.32(13) 1_655 1_655 ?
Tb4 Ge4 Tb4 130.98(15) 3_656 1_655 ?
Tb2 Ge4 Tb4 80.11(10) 3_656 1_655 ?
Fe2 Ge5 Fe1 91.5(5) 4_565 . ?
Fe2 Ge5 Ge2 135.7(5) 4_565 1_455 ?
Fe1 Ge5 Ge2 132.4(2) . 1_455 ?
Fe2 Ge5 Ge8 47.1(4) 4_565 4_565 ?
Fe1 Ge5 Ge8 123.6(2) . 4_565 ?
Ge2 Ge5 Ge8 98.93(12) 1_455 4_565 ?
Fe2 Ge5 Tb2 74.4(4) 4_565 4_565 ?
Fe1 Ge5 Tb2 147.7(2) . 4_565 ?
Ge2 Ge5 Tb2 64.74(11) 1_455 4_565 ?
Ge8 Ge5 Tb2 66.73(9) 4_565 4_565 ?
Fe2 Ge5 Tb1 152.0(5) 4_565 1_455 ?
Fe1 Ge5 Tb1 72.09(16) . 1_455 ?
Ge2 Ge5 Tb1 66.06(11) 1_455 1_455 ?
Ge8 Ge5 Tb1 124.60(14) 4_565 1_455 ?
Tb2 Ge5 Tb1 130.72(14) 4_565 1_455 ?
Fe2 Ge5 Tb3 70.3(4) 4_565 . ?
Fe1 Ge5 Tb3 70.04(17) . . ?
Ge2 Ge5 Tb3 123.58(12) 1_455 . ?
Ge8 Ge5 Tb3 61.41(8) 4_565 . ?
Tb2 Ge5 Tb3 128.14(10) 4_565 . ?
Tb1 Ge5 Tb3 82.69(13) 1_455 . ?
Fe2 Ge5 Tb4 69.2(4) 4_565 2 ?
Fe1 Ge5 Tb4 66.68(12) . 2 ?
Ge2 Ge5 Tb4 118.00(13) 1_455 2 ?
Ge8 Ge5 Tb4 113.31(12) 4_565 2 ?
Tb2 Ge5 Tb4 81.09(12) 4_565 2 ?
Tb1 Ge5 Tb4 120.82(10) 1_455 2 ?
Tb3 Ge5 Tb4 118.30(13) . 2 ?
Ge1 Ge6 Ge6 100.4(2) 3_655 3_755 ?
Ge1 Ge6 Tb1 133.7(3) 3_655 . ?
Ge6 Ge6 Tb1 70.60(15) 3_755 . ?
Ge1 Ge6 Tb3 133.6(3) 3_655 1_655 ?
Ge6 Ge6 Tb3 69.8(2) 3_755 1_655 ?
Tb1 Ge6 Tb3 87.28(15) . 1_655 ?
Ge1 Ge6 Tb3 69.0(2) 3_655 . ?
Ge6 Ge6 Tb3 132.4(3) 3_755 . ?
Tb1 Ge6 Tb3 84.00(14) . . ?
Tb3 Ge6 Tb3 150.15(18) 1_655 . ?
Ge1 Ge6 Tb4 69.23(13) 3_655 3_655 ?
Ge6 Ge6 Tb4 133.2(3) 3_755 3_655 ?
Tb1 Ge6 Tb4 148.83(15) . 3_655 ?
Tb3 Ge6 Tb4 84.91(14) 1_655 3_655 ?
Tb3 Ge6 Tb4 87.94(14) . 3_655 ?
Ge1 Ge6 Tb3 60.62(15) 3_655 3_655 ?
Ge6 Ge6 Tb3 60.22(18) 3_755 3_655 ?
Tb1 Ge6 Tb3 76.87(10) . 3_655 ?
Tb3 Ge6 Tb3 130.00(15) 1_655 3_655 ?
Tb3 Ge6 Tb3 75.41(13) . 3_655 ?
Tb4 Ge6 Tb3 129.84(14) 3_655 3_655 ?
Ge1 Ge6 Tb1 60.94(16) 3_655 3_755 ?
Ge6 Ge6 Tb1 59.68(16) 3_755 3_755 ?
Tb1 Ge6 Tb1 130.28(15) . 3_755 ?
Tb3 Ge6 Tb1 76.34(13) 1_655 3_755 ?
Tb3 Ge6 Tb1 129.86(15) . 3_755 ?
Tb4 Ge6 Tb1 76.72(9) 3_655 3_755 ?
Tb3 Ge6 Tb1 78.83(9) 3_655 3_755 ?
Fe2 Ge7 Fe1 132.9(5) 1_455 . ?
Fe2 Ge7 Ge8 48.0(5) 1_455 1_455 ?
Fe1 Ge7 Ge8 131.3(2) . 1_455 ?
Fe2 Ge7 Ge2 52.6(5) 1_455 4_566 ?
Fe1 Ge7 Ge2 126.19(17) . 4_566 ?
Ge8 Ge7 Ge2 92.70(12) 1_455 4_566 ?
Fe2 Ge7 Tb3 74.7(5) 1_455 4_566 ?
Fe1 Ge7 Tb3 152.42(17) . 4_566 ?
Ge8 Ge7 Tb3 63.53(11) 1_455 4_566 ?
Ge2 Ge7 Tb3 66.84(11) 4_566 4_566 ?
Fe2 Ge7 Tb2 73.9(5) 1_455 . ?
Fe1 Ge7 Tb2 70.05(14) . . ?
Ge8 Ge7 Tb2 116.89(14) 1_455 . ?
Ge2 Ge7 Tb2 61.79(10) 4_566 . ?
Tb3 Ge7 Tb2 128.62(12) 4_566 . ?
Fe2 Ge7 Tb1 73.3(5) 1_455 1_455 ?
Fe1 Ge7 Tb1 70.59(15) . 1_455 ?
Ge8 Ge7 Tb1 64.72(11) 1_455 1_455 ?
Ge2 Ge7 Tb1 118.62(12) 4_566 1_455 ?
Tb3 Ge7 Tb1 128.18(16) 4_566 1_455 ?
Tb2 Ge7 Tb1 78.56(8) . 1_455 ?
Fe2 Ge7 Tb4 160.2(5) 1_455 2 ?
Fe1 Ge7 Tb4 66.89(13) . 2 ?
Ge8 Ge7 Tb4 121.87(14) 1_455 2 ?
Ge2 Ge7 Tb4 119.88(11) 4_566 2 ?
Tb3 Ge7 Tb4 85.53(9) 4_566 2 ?
Tb2 Ge7 Tb4 120.80(15) . 2 ?
Tb1 Ge7 Tb4 120.37(11) 1_455 2 ?
Fe2 Ge8 Fe1 134.5(5) . . ?
Fe2 Ge8 Ge7 52.7(6) . 1_655 ?
Fe1 Ge8 Ge7 130.7(2) . 1_655 ?
Fe2 Ge8 Ge5 56.3(6) . 4_666 ?
Fe1 Ge8 Ge5 124.8(2) . 4_666 ?
Ge7 Ge8 Ge5 99.13(12) 1_655 4_666 ?
Fe2 Ge8 Tb3 76.8(5) . 4_666 ?
Fe1 Ge8 Tb3 148.71(17) . 4_666 ?
Ge7 Ge8 Tb3 63.99(11) 1_655 4_666 ?
Ge5 Ge8 Tb3 67.23(10) 4_666 4_666 ?
Fe2 Ge8 Tb1 75.3(5) . . ?
Fe1 Ge8 Tb1 71.36(15) . . ?
Ge7 Ge8 Tb1 65.24(12) 1_655 . ?
Ge5 Ge8 Tb1 124.52(12) 4_666 . ?
Tb3 Ge8 Tb1 129.15(16) 4_666 . ?
Fe2 Ge8 Tb2 75.0(5) . . ?
Fe1 Ge8 Tb2 70.52(16) . . ?
Ge7 Ge8 Tb2 122.75(14) 1_655 . ?
Ge5 Ge8 Tb2 62.13(10) 4_666 . ?
Tb3 Ge8 Tb2 129.35(11) 4_666 . ?
Tb1 Ge8 Tb2 81.92(9) . . ?
Fe2 Ge8 Tb4 158.9(5) . 2 ?
Fe1 Ge8 Tb4 66.59(12) . 2 ?
Ge7 Ge8 Tb4 117.27(14) 1_655 2 ?
Ge5 Ge8 Tb4 114.70(12) 4_666 2 ?
Tb3 Ge8 Tb4 82.12(9) 4_666 2 ?
Tb1 Ge8 Tb4 119.71(10) . 2 ?
Tb2 Ge8 Tb4 119.64(15) . 2 ?
Ge5 Fe1 Ge8 139.01(17) . . ?
Ge5 Fe1 Ge7 81.5(2) . . ?
Ge8 Fe1 Ge7 82.16(19) . . ?
Ge5 Fe1 Ge2 84.8(2) . . ?
Ge8 Fe1 Ge2 81.6(2) . . ?
Ge7 Fe1 Ge2 136.20(17) . . ?
Ge5 Fe1 Ge1 110.4(2) . . ?
Ge8 Fe1 Ge1 110.6(2) . . ?
Ge7 Fe1 Ge1 111.8(3) . . ?
Ge2 Fe1 Ge1 112.0(3) . . ?
Ge5 Fe1 Tb4 69.53(15) . 2 ?
Ge8 Fe1 Tb4 69.52(13) . 2 ?
Ge7 Fe1 Tb4 68.10(13) . 2 ?
Ge2 Fe1 Tb4 68.12(15) . 2 ?
Ge1 Fe1 Tb4 179.9(3) . 2 ?
Ge5 Fe1 Tb3 66.62(16) . . ?
Ge8 Fe1 Tb3 137.8(3) . . ?
Ge7 Fe1 Tb3 140.0(2) . . ?
Ge2 Fe1 Tb3 66.24(17) . . ?
Ge1 Fe1 Tb3 62.09(15) . . ?
Tb4 Fe1 Tb3 117.92(17) 2 . ?
Ge5 Fe1 Tb2 136.3(3) . . ?
Ge8 Fe1 Tb2 66.16(15) . . ?
Ge7 Fe1 Tb2 65.82(16) . . ?
Ge2 Fe1 Tb2 138.8(2) . . ?
Ge1 Fe1 Tb2 61.34(15) . . ?
Tb4 Fe1 Tb2 118.66(17) 2 . ?
Tb3 Fe1 Tb2 123.42(10) . . ?
Ge5 Fe1 Tb1 64.57(17) . 1_455 ?
Ge8 Fe1 Tb1 137.5(3) . 1_455 ?
Ge7 Fe1 Tb1 65.45(17) . 1_455 ?
Ge2 Fe1 Tb1 140.9(2) . 1_455 ?
Ge1 Fe1 Tb1 62.23(18) . 1_455 ?
Tb4 Fe1 Tb1 117.63(18) 2 1_455 ?
Tb3 Fe1 Tb1 78.98(11) . 1_455 ?
Tb2 Fe1 Tb1 75.54(12) . 1_455 ?
Ge5 Fe1 Tb1 139.2(3) . . ?
Ge8 Fe1 Tb1 65.42(17) . . ?
Ge7 Fe1 Tb1 139.3(2) . . ?
Ge2 Fe1 Tb1 64.75(19) . . ?
Ge1 Fe1 Tb1 62.47(18) . . ?
Tb4 Fe1 Tb1 117.67(18) 2 . ?
Tb3 Fe1 Tb1 76.16(13) . . ?
Tb2 Fe1 Tb1 78.48(11) . . ?
Tb1 Fe1 Tb1 124.70(10) 1_455 . ?
Ge8 Fe2 Ge7 79.4(6) . 1_655 ?
Ge8 Fe2 Ge2 133.7(9) . 4_666 ?
Ge7 Fe2 Ge2 76.5(6) 1_655 4_666 ?
Ge8 Fe2 Ge5 76.6(6) . 4_666 ?
Ge7 Fe2 Ge5 132.3(8) 1_655 4_666 ?
Ge2 Fe2 Ge5 91.5(7) 4_666 4_666 ?
Ge8 Fe2 Ge4 114.2(8) . . ?
Ge7 Fe2 Ge4 114.2(8) 1_655 . ?
Ge2 Fe2 Ge4 111.6(7) 4_666 . ?
Ge5 Fe2 Ge4 113.2(8) 4_666 . ?
Ge8 Fe2 Tb4 139.7(9) . 3_656 ?
Ge7 Fe2 Tb4 140.1(7) 1_655 3_656 ?
Ge2 Fe2 Tb4 68.8(5) 4_666 3_656 ?
Ge5 Fe2 Tb4 68.9(5) 4_666 3_656 ?
Ge4 Fe2 Tb4 64.2(4) . 3_656 ?
Ge8 Fe2 Tb3 65.6(5) . 4_666 ?
Ge7 Fe2 Tb3 65.0(4) 1_655 4_666 ?
Ge2 Fe2 Tb3 68.5(4) 4_666 4_666 ?
Ge5 Fe2 Tb3 67.7(4) 4_666 4_666 ?
Ge4 Fe2 Tb3 179.2(9) . 4_666 ?
Tb4 Fe2 Tb3 116.5(5) 3_656 4_666 ?
Ge8 Fe2 Tb1 68.2(5) . . ?
Ge7 Fe2 Tb1 67.5(5) 1_655 . ?
Ge2 Fe2 Tb1 132.9(8) 4_666 . ?
Ge5 Fe2 Tb1 135.2(7) 4_666 . ?
Ge4 Fe2 Tb1 61.5(4) . . ?
Tb4 Fe2 Tb1 125.7(5) 3_656 . ?
Tb3 Fe2 Tb1 117.8(5) 4_666 . ?
Ge8 Fe2 Tb2 68.6(5) . . ?
Ge7 Fe2 Tb2 139.8(7) 1_655 . ?
Ge2 Fe2 Tb2 143.7(8) 4_666 . ?
Ge5 Fe2 Tb2 63.3(5) 4_666 . ?
Ge4 Fe2 Tb2 62.2(4) . . ?
Tb4 Fe2 Tb2 77.5(4) 3_656 . ?
Tb3 Fe2 Tb2 118.3(6) 4_666 . ?
Tb1 Fe2 Tb2 78.2(4) . . ?
Ge8 Fe2 Tb2 137.4(8) . 1_655 ?
Ge7 Fe2 Tb2 67.1(5) 1_655 1_655 ?
Ge2 Fe2 Tb2 63.4(4) 4_666 1_655 ?
Ge5 Fe2 Tb2 145.8(7) 4_666 1_655 ?
Ge4 Fe2 Tb2 61.9(4) . 1_655 ?
Tb4 Fe2 Tb2 79.9(4) 3_656 1_655 ?
Tb3 Fe2 Tb2 117.6(5) 4_666 1_655 ?
Tb1 Fe2 Tb2 75.0(4) . 1_655 ?
Tb2 Fe2 Tb2 124.1(5) . 1_655 ?

loop_
_geom_bond_atom_site_label_1
_geom_bond_atom_site_label_2
_geom_bond_distance
_geom_bond_site_symmetry_2
_geom_bond_publ_flag
Tb1 Ge4 2.946(4) . ?
Tb1 Ge6 2.961(4) . ?
Tb1 Ge1 2.997(7) 1_655 ?
Tb1 Ge1 3.008(7) . ?
Tb1 Ge5 3.070(4) 1_655 ?
Tb1 Ge2 3.095(5) . ?
Tb1 Ge8 3.106(4) . ?
Tb1 Ge7 3.119(4) 1_655 ?
Tb1 Fe2 3.234(17) . ?
Tb1 Fe1 3.234(6) 1_655 ?
Tb1 Ge6 3.235(4) 3_755 ?
Tb1 Fe1 3.236(6) . ?
Tb2 Ge1 2.946(4) . ?
Tb2 Ge3 2.969(5) 3_656 ?
Tb2 Ge4 2.975(7) . ?
Tb2 Ge4 2.976(7) 1_455 ?
Tb2 Ge2 2.996(5) 4_566 ?
Tb2 Ge5 3.000(5) 4_666 ?
Tb2 Ge8 3.117(4) . ?
Tb2 Ge7 3.118(4) . ?
Tb2 Ge4 3.187(4) 3_656 ?
Tb2 Fe1 3.213(5) . ?
Tb2 Ge3 3.226(4) . ?
Tb2 Fe2 3.235(18) . ?
Tb3 Ge1 2.963(5) . ?
Tb3 Ge6 2.964(7) 1_455 ?
Tb3 Ge6 2.967(7) . ?
Tb3 Ge8 2.971(4) 4_565 ?
Tb3 Ge7 2.983(4) 4_665 ?
Tb3 Ge3 2.996(5) 3_655 ?
Tb3 Ge5 3.120(5) . ?
Tb3 Ge2 3.123(5) . ?
Tb3 Ge1 3.149(4) 3_655 ?
Tb3 Fe2 3.175(16) 4_565 ?
Tb3 Fe1 3.195(5) . ?
Tb3 Ge6 3.205(4) 3_655 ?
Tb4 Ge3 2.966(7) 1_455 ?
Tb4 Ge3 2.978(7) . ?
Tb4 Ge4 2.999(4) 3_656 ?
Tb4 Ge6 3.005(4) 3_655 ?
Tb4 Fe1 3.096(3) 2_545 ?
Tb4 Ge7 3.123(4) 2_545 ?
Tb4 Ge2 3.126(5) 2_545 ?
Tb4 Ge5 3.158(4) 2_545 ?
Tb4 Ge8 3.160(4) 2_545 ?
Tb4 Fe2 3.163(18) 3_656 ?
Tb4 Ge1 3.184(4) . ?
Tb4 Ge4 3.218(4) 1_455 ?
Ge1 Fe1 2.397(4) . ?
Ge1 Ge6 2.564(8) 3_655 ?
Ge1 Ge3 2.589(7) . ?
Ge1 Tb1 2.997(7) 1_455 ?
Ge1 Tb3 3.149(4) 3_655 ?
Ge2 Fe2 2.181(17) 4_565 ?
Ge2 Fe1 2.385(7) . ?
Ge2 Ge5 2.552(3) 1_655 ?
Ge2 Ge7 2.668(3) 4_665 ?
Ge2 Tb2 2.996(5) 4_665 ?
Ge2 Tb4 3.126(5) 2 ?
Ge3 Ge4 2.604(8) . ?
Ge3 Tb4 2.966(7) 1_655 ?
Ge3 Tb2 2.969(5) 3_656 ?
Ge3 Tb3 2.996(5) 3_655 ?
Ge4 Fe2 2.320(17) . ?
Ge4 Ge4 2.587(9) 3_756 ?
Ge4 Tb2 2.976(7) 1_655 ?
Ge4 Tb4 2.999(4) 3_656 ?
Ge4 Tb2 3.187(4) 3_656 ?
Ge4 Tb4 3.218(4) 1_655 ?
Ge5 Fe2 2.259(19) 4_565 ?
Ge5 Fe1 2.333(6) . ?
Ge5 Ge2 2.552(3) 1_455 ?
Ge5 Ge8 2.643(3) 4_565 ?
Ge5 Tb2 3.000(5) 4_565 ?
Ge5 Tb1 3.070(4) 1_455 ?
Ge5 Tb4 3.158(4) 2 ?
Ge6 Ge1 2.564(8) 3_655 ?
Ge6 Ge6 2.616(9) 3_755 ?
Ge6 Tb3 2.964(7) 1_655 ?
Ge6 Tb4 3.005(4) 3_655 ?
Ge6 Tb3 3.205(4) 3_655 ?
Ge6 Tb1 3.235(4) 3_755 ?
Ge7 Fe2 2.130(19) 1_455 ?
Ge7 Fe1 2.380(7) . ?
Ge7 Ge8 2.632(4) 1_455 ?
Ge7 Ge2 2.668(3) 4_566 ?
Ge7 Tb3 2.983(4) 4_566 ?
Ge7 Tb1 3.119(4) 1_455 ?
Ge7 Tb4 3.123(4) 2 ?
Ge8 Fe2 1.989(17) . ?
Ge8 Fe1 2.339(6) . ?
Ge8 Ge7 2.632(4) 1_655 ?
Ge8 Ge5 2.643(3) 4_666 ?
Ge8 Tb3 2.971(4) 4_666 ?
Ge8 Tb4 3.160(4) 2 ?
Fe1 Tb4 3.096(3) 2 ?
Fe1 Tb1 3.234(6) 1_455 ?
Fe2 Ge7 2.130(19) 1_655 ?
Fe2 Ge2 2.181(17) 4_666 ?
Fe2 Ge5 2.259(19) 4_666 ?
Fe2 Tb4 3.163(18) 3_656 ?
Fe2 Tb3 3.175(16) 4_666 ?
Fe2 Tb2 3.254(18) 1_655 ?
